data_7049315
loop_
_publ_author_name
'Ho, Peter C.'
'Bui, Robert'
'Cevallos, Alberto'
'Sequeira, Shanel'
'Britten, James F.'
'Vargas-Baca, Ignacio'

_publ_section_title
;
 Macrocyclic complexes of Pt(ii) and Rh(iii) with iso-tellurazole
 N-oxides.
;
_journal_issue 15
_journal_name_full 'Dalton transactions (Cambridge, England : 2003)'
_journal_page_first 4879
_journal_page_last 4886
_journal_paper_doi 10.1039/c9dt00500e
_journal_volume 48
_journal_year 2019
_chemical_formula_moiety 'C72 H100 N4 O4 Pt Te4, 2(B F4)'
_chemical_formula_sum 'C72 H100 B2 F8 N4 O4 Pt Te4'
_chemical_formula_weight 1964.66
_space_group_crystal_system monoclinic
_space_group_IT_number 14
_space_group_name_Hall '-P 2ybc'
_space_group_name_H-M_alt 'P 1 21/c 1'
_symmetry_space_group_name_Hall '-P 2ybc'
_symmetry_space_group_name_H-M 'P 1 21/c 1'
_atom_sites_solution_hydrogens geom
_atom_sites_solution_primary dual
_audit_creation_date 2019-01-30
_audit_creation_method
;
Olex2 1.2
(compiled 2018.05.29 svn.r3508 for OlexSys, GUI svn.r5506)
;
_audit_update_record
;
2019-01-31 deposited with the CCDC.    2019-03-11 downloaded from the CCDC.
;
_cell_angle_alpha 90
_cell_angle_beta 90.411(2)
_cell_angle_gamma 90
_cell_formula_units_Z 4
_cell_length_a 13.8287(7)
_cell_length_b 31.4108(17)
_cell_length_c 20.5844(11)
_cell_measurement_reflns_used 9895
_cell_measurement_temperature 100(2)
_cell_measurement_theta_max 20.269
_cell_measurement_theta_min 2.192
_cell_volume 8941.0(8)
_computing_cell_refinement 'SAINT v8.34A (Bruker, 2013)'
_computing_data_reduction 'SAINT v8.34A (Bruker, 2013)'
_computing_molecular_graphics 'Olex2 (Dolomanov et al., 2009)'
_computing_publication_material 'Olex2 (Dolomanov et al., 2009)'
_computing_structure_refinement 'ShelXL (Sheldrick, 2015)'
_computing_structure_solution 'ShelXT (Sheldrick, 2015)'
_diffrn_ambient_temperature 100.15
_diffrn_measured_fraction_theta_full 0.999
_diffrn_measured_fraction_theta_max 0.996
_diffrn_measurement_device_type 'Bruker APEX-II CCD'
_diffrn_measurement_method '\f and \w scans'
_diffrn_radiation_type MoK\a
_diffrn_radiation_wavelength 0.71073
_diffrn_reflns_av_R_equivalents 0.1279
_diffrn_reflns_av_unetI/netI 0.0727
_diffrn_reflns_Laue_measured_fraction_full 0.999
_diffrn_reflns_Laue_measured_fraction_max 0.996
_diffrn_reflns_limit_h_max 17
_diffrn_reflns_limit_h_min -17
_diffrn_reflns_limit_k_max 39
_diffrn_reflns_limit_k_min -40
_diffrn_reflns_limit_l_max 26
_diffrn_reflns_limit_l_min -26
_diffrn_reflns_number 223351
_diffrn_reflns_point_group_measured_fraction_full 0.999
_diffrn_reflns_point_group_measured_fraction_max 0.996
_diffrn_reflns_theta_full 25.242
_diffrn_reflns_theta_max 27.022
_diffrn_reflns_theta_min 1.183
_diffrn_standards_number 0
_exptl_absorpt_coefficient_mu 2.906
_exptl_absorpt_correction_T_max 0.7455
_exptl_absorpt_correction_T_min 0.6808
_exptl_absorpt_correction_type multi-scan
_exptl_absorpt_process_details
'SADABS-2014/4 (Bruker,2014/4) was used for absorption correction. wR2(int) was 0.0631 before and 0.0528 after correction. The Ratio of minimum to maximum transmission is 0.9132. The \l/2 correction factor is 0.00150.'
_exptl_crystal_colour orange
_exptl_crystal_colour_primary orange
_exptl_crystal_density_diffrn 1.460
_exptl_crystal_description block
_exptl_crystal_F_000 3840
_exptl_crystal_size_max 0.18
_exptl_crystal_size_mid 0.15
_exptl_crystal_size_min 0.15
_refine_diff_density_max 1.373
_refine_diff_density_min -2.149
_refine_diff_density_rms 0.152
_refine_ls_extinction_method none
_refine_ls_goodness_of_fit_ref 1.030
_refine_ls_hydrogen_treatment constr
_refine_ls_matrix_type full
_refine_ls_number_parameters 946
_refine_ls_number_reflns 19494
_refine_ls_number_restraints 919
_refine_ls_restrained_S_all 1.018
_refine_ls_R_factor_all 0.0878
_refine_ls_R_factor_gt 0.0499
_refine_ls_shift/su_max 0.001
_refine_ls_shift/su_mean 0.000
_refine_ls_structure_factor_coef Fsqd
_refine_ls_weighting_details 'w=1/[\s^2^(Fo^2^)+(0.0268P)^2^+61.4496P] where P=(Fo^2^+2Fc^2^)/3'
_refine_ls_weighting_scheme calc
_refine_ls_wR_factor_gt 0.1018
_refine_ls_wR_factor_ref 0.1130
_reflns_Friedel_coverage 0.000
_reflns_number_gt 12960
_reflns_number_total 19494
_reflns_threshold_expression 'I > 2\s(I)'
_cod_data_source_file c9dt00500e1.cif
_cod_data_source_block 0m_a
_cod_depositor_comments 'Adding full bibliography for 7049313--7049315.cif.'
_cod_database_code 7049315
_shelx_shelxl_version_number 2014/7
_shelx_space_group_comment
;
The symmetry employed for this shelxl refinement is uniquely defined
by the following loop, which should always be used as a source of
symmetry information in preference to the above space-group names.
They are only intended as comments.
;
_shelx_estimated_absorpt_t_max 0.670
_shelx_estimated_absorpt_t_min 0.623
_olex2_refinement_description
;
1. Fixed Uiso
 At 1.2 times of:
  All C(H) groups
 At 1.5 times of:
  All C(H,H,H) groups
2. Restrained distances
 C51-C54 \\sim C51-C1A
 with sigma of 0.02
 C3AA-C52 \\sim C2A-C53
 with sigma of 0.02
 C51-C3AA \\sim C51-C2A
 with sigma of 0.04
 C51-C52 \\sim C51-C53
 with sigma of 0.04
 C02B-C69 \\sim C70-C69
 with sigma of 0.02
 C69-C02M \\sim C69-C71
 with sigma of 0.02
 C69-C02P \\sim C69-C72
 with sigma of 0.02
3. Rigid body (RIGU) restrains
 All non-hydrogen atoms
 with sigma for 1-2 distances of 0.004 and sigma for 1-3 distances of 0.004
4. Others
 Sof(C1A)=Sof(H1AA)=Sof(H1AB)=Sof(H1AC)=Sof(C2A)=Sof(H2AA)=Sof(H2AB)=Sof(H2AC)=
 Sof(C53)=Sof(H53A)=Sof(H53B)=Sof(H53C)=1-FVAR(1)
 Sof(C54)=Sof(H54A)=Sof(H54B)=Sof(H54C)=Sof(C3AA)=Sof(H3AA)=Sof(H3AB)=
 Sof(H3AC)=Sof(C52)=Sof(H52A)=Sof(H52B)=Sof(H52C)=FVAR(1)
 Sof(C72)=Sof(H72A)=Sof(H72B)=Sof(H72C)=Sof(C71)=Sof(H71A)=Sof(H71B)=Sof(H71C)=
 Sof(C70)=Sof(H70A)=Sof(H70B)=Sof(H70C)=1-FVAR(2)
 Sof(C02B)=Sof(H02A)=Sof(H02B)=Sof(H02C)=Sof(C02M)=Sof(H02D)=Sof(H02E)=
 Sof(H02F)=Sof(C02P)=Sof(H02G)=Sof(H02H)=Sof(H02I)=FVAR(2)
5.a Aromatic/amide H refined with riding coordinates:
 C20(H20), C2(H2), C28(H28), C24(H24), C6(H6), C38(H38), C10(H10), C60(H60),
 C26(H26), C46(H46), C64(H64), C8(H8), C56(H56), C42(H42), C62(H62), C44(H44)
5.b Idealised Me refined as rotating group:
 C22(H22A,H22B,H22C), C58(H58A,H58B,H58C), C4(H4A,H4B,H4C), C40(H40A,H40B,
 H40C), C13(H13A,H13B,H13C), C30(H30A,H30B,H30C), C34(H34A,H34B,H34C), C32(H32A,
 H32B,H32C), C14(H14A,H14B,H14C), C35(H35A,H35B,H35C), C31(H31A,H31B,H31C),
 C12(H12A,H12B,H12C), C18(H18A,H18B,H18C), C02B(H02A,H02B,H02C), C36(H36A,H36B,
 H36C), C67(H67A,H67B,H67C), C17(H17A,H17B,H17C), C66(H66A,H66B,H66C), C68(H68A,
 H68B,H68C), C16(H16A,H16B,H16C), C02M(H02D,H02E,H02F), C50(H50A,H50B,H50C),
 C48(H48A,H48B,H48C), C02P(H02G,H02H,H02I), C49(H49A,H49B,H49C), C54(H54A,H54B,
 H54C), C3AA(H3AA,H3AB,H3AC), C52(H52A,H52B,H52C), C1A(H1AA,H1AB,H1AC),
 C2A(H2AA,H2AB,H2AC), C53(H53A,H53B,H53C), C72(H72A,H72B,H72C), C71(H71A,H71B,
 H71C), C70(H70A,H70B,H70C)
;
_olex2_submission_special_instructions 'No special instructions were received'

loop_
_space_group_symop_operation_xyz
'x, y, z'
'-x, y+1/2, -z+1/2'
'-x, -y, -z'
'x, -y-1/2, z-1/2'

loop_
_atom_site_label
_atom_site_type_symbol
_atom_site_fract_x
_atom_site_fract_y
_atom_site_fract_z
_atom_site_U_iso_or_equiv
_atom_site_adp_type
_atom_site_occupancy
_atom_site_site_symmetry_order
_atom_site_calc_flag
_atom_site_refinement_flags_posn
_atom_site_refinement_flags_adp
_atom_site_refinement_flags_occupancy
_atom_site_disorder_assembly
_atom_site_disorder_group
Pt1 Pt 0.60052(2) 0.41227(2) 0.74701(2) 0.02109(7) Uani 1 1 d . U . . .
Te2 Te 0.57241(3) 0.48629(2) 0.80075(2) 0.02211(10) Uani 1 1 d . U . . .
Te1 Te 0.42254(3) 0.41139(2) 0.70498(2) 0.02125(10) Uani 1 1 d . U . . .
Te4 Te 0.63502(3) 0.34151(2) 0.68641(2) 0.02530(11) Uani 1 1 d . U . . .
Te3 Te 0.77317(3) 0.41052(2) 0.79657(2) 0.02600(11) Uani 1 1 d . U . . .
F6 F 0.6936(3) 0.42257(14) 0.5886(2) 0.0431(11) Uani 1 1 d . U . . .
F8 F 0.7920(3) 0.48084(16) 0.5794(2) 0.0463(12) Uani 1 1 d . U . . .
F4 F 0.5946(4) 0.36055(16) 0.9031(3) 0.0580(14) Uani 1 1 d . U . . .
F7 F 0.6394(3) 0.48207(16) 0.5357(2) 0.0476(12) Uani 1 1 d . U . . .
O1 O 0.4666(3) 0.50891(15) 0.7324(2) 0.0257(10) Uani 1 1 d . U . . .
F5 F 0.6595(3) 0.48252(15) 0.6452(2) 0.0416(11) Uani 1 1 d . U . . .
O3 O 0.7907(3) 0.34932(15) 0.6761(2) 0.0295(11) Uani 1 1 d . U . . .
O4 O 0.4068(3) 0.34278(15) 0.6975(2) 0.0296(11) Uani 1 1 d . U . . .
O2 O 0.7397(3) 0.44472(17) 0.8856(2) 0.0309(12) Uani 1 1 d . U . . .
F1 F 0.4585(4) 0.37103(15) 0.9637(2) 0.0545(13) Uani 1 1 d . U . . .
F3 F 0.4478(3) 0.36153(14) 0.8536(2) 0.0422(11) Uani 1 1 d . U . . .
N1 N 0.4479(4) 0.47955(18) 0.6848(2) 0.0229(12) Uani 1 1 d . U . . .
N3 N 0.8190(4) 0.38854(19) 0.6987(3) 0.0256(12) Uani 1 1 d . U . . .
N2 N 0.6452(4) 0.45654(19) 0.8864(3) 0.0259(12) Uani 1 1 d . U . . .
C23 C 0.3560(5) 0.4828(2) 0.8508(3) 0.0225(13) Uani 1 1 d . U . . .
F2 F 0.4889(4) 0.30561(15) 0.9188(3) 0.0626(15) Uani 1 1 d . U . . .
C39 C 0.8818(5) 0.4115(2) 0.6693(3) 0.0285(14) Uani 1 1 d . U . . .
C19 C 0.4599(5) 0.4780(2) 0.8702(3) 0.0216(13) Uani 1 1 d . U . . .
C20 C 0.4921(5) 0.4639(2) 0.9281(3) 0.0231(14) Uani 1 1 d . U . . .
H20 H 0.4477 0.4610 0.9629 0.028 Uiso 1 1 calc R . . . .
C2 C 0.4312(5) 0.4556(2) 0.5799(3) 0.0291(15) Uani 1 1 d . U . . .
H2 H 0.4268 0.4610 0.5346 0.035 Uiso 1 1 calc R . . . .
C28 C 0.2992(5) 0.4458(2) 0.8495(3) 0.0279(15) Uani 1 1 d . U . . .
H28 H 0.3255 0.4195 0.8640 0.033 Uiso 1 1 calc R . . . .
C41 C 0.8323(5) 0.5082(2) 0.7766(4) 0.0321(15) Uani 1 1 d . U . . .
C21 C 0.5939(5) 0.4528(2) 0.9391(3) 0.0269(15) Uani 1 1 d . U . . .
N4 N 0.4889(4) 0.32321(18) 0.7203(3) 0.0255(12) Uani 1 1 d . U . . .
C29 C 0.1799(6) 0.5686(3) 0.7923(4) 0.0424(18) Uani 1 1 d . U . . .
C24 C 0.3170(5) 0.5214(2) 0.8317(3) 0.0264(14) Uani 1 1 d . U . . .
H24 H 0.3565 0.5461 0.8325 0.032 Uiso 1 1 calc R . . . .
C59 C 0.7590(5) 0.2880(2) 0.7896(4) 0.0309(15) Uani 1 1 d . U . . .
C3 C 0.4428(5) 0.4919(2) 0.6243(3) 0.0229(14) Uani 1 1 d . U . . .
C1 C 0.4266(5) 0.4149(2) 0.6008(3) 0.0260(14) Uani 1 1 d . U . . .
C22 C 0.6343(5) 0.4373(3) 1.0018(3) 0.0345(18) Uani 1 1 d . U . . .
H22A H 0.6760 0.4126 0.9939 0.052 Uiso 1 1 calc GR . . . .
H22B H 0.5813 0.4289 1.0305 0.052 Uiso 1 1 calc GR . . . .
H22C H 0.6722 0.4600 1.0224 0.052 Uiso 1 1 calc GR . . . .
C6 C 0.5061(5) 0.3710(2) 0.5185(3) 0.0267(15) Uani 1 1 d . U . . .
H6 H 0.5577 0.3910 0.5198 0.032 Uiso 1 1 calc R . . . .
C37 C 0.8464(5) 0.4640(2) 0.7542(3) 0.0281(15) Uani 1 1 d . U . . .
C38 C 0.8925(5) 0.4535(2) 0.6999(3) 0.0296(15) Uani 1 1 d . U . . .
H38 H 0.9338 0.4740 0.6803 0.035 Uiso 1 1 calc R . . . .
C58 C 0.3917(6) 0.2723(3) 0.7818(3) 0.0375(18) Uani 1 1 d . U . . .
H58A H 0.3382 0.2915 0.7708 0.056 Uiso 1 1 calc GR . . . .
H58B H 0.3942 0.2681 0.8290 0.056 Uiso 1 1 calc GR . . . .
H58C H 0.3815 0.2448 0.7603 0.056 Uiso 1 1 calc GR . . . .
C55 C 0.6607(5) 0.2960(2) 0.7623(3) 0.0310(15) Uani 1 1 d . U . . .
C4 C 0.4539(6) 0.5368(2) 0.6033(3) 0.0358(18) Uani 1 1 d . U . . .
H4A H 0.4336 0.5558 0.6384 0.054 Uiso 1 1 calc GR . . . .
H4B H 0.4137 0.5419 0.5647 0.054 Uiso 1 1 calc GR . . . .
H4C H 0.5219 0.5423 0.5930 0.054 Uiso 1 1 calc GR . . . .
C5 C 0.4262(5) 0.3771(2) 0.5587(3) 0.0268(14) Uani 1 1 d . U . . .
C10 C 0.3524(5) 0.3475(2) 0.5588(3) 0.0321(16) Uani 1 1 d . U . . .
H10 H 0.3001 0.3511 0.5879 0.039 Uiso 1 1 calc R . . . .
C25 C 0.2208(5) 0.5248(3) 0.8112(3) 0.0330(16) Uani 1 1 d . U . . .
C60 C 0.7761(6) 0.2972(2) 0.8560(4) 0.0354(17) Uani 1 1 d . U . . .
H60 H 0.7253 0.3085 0.8816 0.042 Uiso 1 1 calc R . . . .
C26 C 0.1656(5) 0.4877(3) 0.8076(4) 0.0358(17) Uani 1 1 d . U . . .
H26 H 0.1009 0.4893 0.7919 0.043 Uiso 1 1 calc R . . . .
C46 C 0.8039(5) 0.5383(3) 0.7289(4) 0.0408(18) Uani 1 1 d . U . . .
H46 H 0.7996 0.5299 0.6847 0.049 Uiso 1 1 calc R . . . .
C9 C 0.3527(6) 0.3124(3) 0.5172(4) 0.0382(18) Uani 1 1 d . U . . .
C64 C 0.8354(5) 0.2726(2) 0.7513(4) 0.0359(17) Uani 1 1 d . U . . .
H64 H 0.8240 0.2665 0.7067 0.043 Uiso 1 1 calc R . . . .
C40 C 0.9271(6) 0.3988(3) 0.6067(4) 0.0403(19) Uani 1 1 d . U . . .
H40A H 0.9820 0.3799 0.6154 0.060 Uiso 1 1 calc GR . . . .
H40B H 0.9497 0.4243 0.5839 0.060 Uiso 1 1 calc GR . . . .
H40C H 0.8793 0.3839 0.5796 0.060 Uiso 1 1 calc GR . . . .
C27 C 0.2030(5) 0.4477(2) 0.8266(3) 0.0304(15) Uani 1 1 d . U . . .
C8 C 0.4337(6) 0.3070(3) 0.4773(4) 0.0391(18) Uani 1 1 d . U . . .
H8 H 0.4364 0.2828 0.4499 0.047 Uiso 1 1 calc R . . . .
C57 C 0.4844(5) 0.2912(2) 0.7597(4) 0.0294(15) Uani 1 1 d . U . . .
C7 C 0.5115(5) 0.3363(2) 0.4764(3) 0.0314(15) Uani 1 1 d . U . . .
C13 C 0.6371(6) 0.2831(3) 0.4443(4) 0.046(2) Uani 1 1 d . U . . .
H13A H 0.6563 0.2798 0.4899 0.070 Uiso 1 1 calc GR . . . .
H13B H 0.6931 0.2780 0.4165 0.070 Uiso 1 1 calc GR . . . .
H13C H 0.5861 0.2625 0.4337 0.070 Uiso 1 1 calc GR . . . .
C56 C 0.5791(5) 0.2778(2) 0.7827(4) 0.0320(16) Uani 1 1 d . U . . .
H56 H 0.5832 0.2554 0.8135 0.038 Uiso 1 1 calc R . . . .
C42 C 0.8395(6) 0.5210(3) 0.8423(4) 0.048(2) Uani 1 1 d . U . . .
H42 H 0.8595 0.5011 0.8745 0.058 Uiso 1 1 calc R . . . .
C30 C 0.2427(7) 0.5883(3) 0.7381(5) 0.058(2) Uani 1 1 d . U . . .
H30A H 0.3088 0.5925 0.7545 0.087 Uiso 1 1 calc GR . . . .
H30B H 0.2154 0.6158 0.7251 0.087 Uiso 1 1 calc GR . . . .
H30C H 0.2437 0.5692 0.7006 0.087 Uiso 1 1 calc GR . . . .
C34 C 0.1899(7) 0.3677(3) 0.8502(5) 0.059(3) Uani 1 1 d . U . . .
H34A H 0.2492 0.3612 0.8263 0.089 Uiso 1 1 calc GR . . . .
H34B H 0.1459 0.3433 0.8477 0.089 Uiso 1 1 calc GR . . . .
H34C H 0.2059 0.3736 0.8957 0.089 Uiso 1 1 calc GR . . . .
C11 C 0.5992(6) 0.3282(2) 0.4329(4) 0.0365(17) Uani 1 1 d . U . . .
C62 C 0.9389(6) 0.2749(3) 0.8436(4) 0.0421(19) Uani 1 1 d . U . . .
H62 H 1.0011 0.2704 0.8621 0.051 Uiso 1 1 calc R . . . .
C33 C 0.1404(6) 0.4072(3) 0.8197(4) 0.0468(19) Uani 1 1 d . U . . .
C63 C 0.9266(6) 0.2661(2) 0.7773(4) 0.0395(17) Uani 1 1 d . U . . .
C15 C 0.2713(7) 0.2786(3) 0.5206(5) 0.058(2) Uani 1 1 d . U . . .
C61 C 0.8660(6) 0.2900(3) 0.8843(4) 0.0427(18) Uani 1 1 d . U . . .
C32 C 0.0753(6) 0.5665(3) 0.7670(5) 0.052(2) Uani 1 1 d . U . . .
H32A H 0.0722 0.5481 0.7286 0.079 Uiso 1 1 calc GR . . . .
H32B H 0.0533 0.5952 0.7553 0.079 Uiso 1 1 calc GR . . . .
H32C H 0.0335 0.5550 0.8010 0.079 Uiso 1 1 calc GR . . . .
C45 C 0.7821(7) 0.5804(3) 0.7463(5) 0.057(2) Uani 1 1 d . U . . .
C65 C 1.0071(6) 0.2494(3) 0.7337(5) 0.057(2) Uani 1 1 d . U . . .
C14 C 0.5650(6) 0.3324(3) 0.3609(4) 0.045(2) Uani 1 1 d . U . . .
H14A H 0.5135 0.3117 0.3521 0.067 Uiso 1 1 calc GR . . . .
H14B H 0.6195 0.3269 0.3319 0.067 Uiso 1 1 calc GR . . . .
H14C H 0.5403 0.3613 0.3532 0.067 Uiso 1 1 calc GR . . . .
C35 C 0.0426(6) 0.4142(3) 0.8543(5) 0.054(2) Uani 1 1 d . U . . .
H35A H 0.0542 0.4191 0.9007 0.081 Uiso 1 1 calc GR . . . .
H35B H 0.0019 0.3889 0.8486 0.081 Uiso 1 1 calc GR . . . .
H35C H 0.0099 0.4390 0.8354 0.081 Uiso 1 1 calc GR . . . .
C31 C 0.1840(7) 0.5981(3) 0.8528(5) 0.057(2) Uani 1 1 d . U . . .
H31A H 0.1435 0.5861 0.8872 0.085 Uiso 1 1 calc GR . . . .
H31B H 0.1601 0.6264 0.8411 0.085 Uiso 1 1 calc GR . . . .
H31C H 0.2509 0.6002 0.8684 0.085 Uiso 1 1 calc GR . . . .
C44 C 0.7886(7) 0.5911(4) 0.8114(5) 0.065(2) Uani 1 1 d . U . . .
H44 H 0.7723 0.6194 0.8235 0.078 Uiso 1 1 calc R . . . .
C12 C 0.6818(6) 0.3591(3) 0.4460(5) 0.050(2) Uani 1 1 d . U . . .
H12A H 0.6589 0.3883 0.4399 0.075 Uiso 1 1 calc GR . . . .
H12B H 0.7347 0.3533 0.4158 0.075 Uiso 1 1 calc GR . . . .
H12C H 0.7050 0.3554 0.4908 0.075 Uiso 1 1 calc GR . . . .
C18 C 0.2796(8) 0.2543(4) 0.5847(6) 0.080(3) Uani 1 1 d . U . . .
H18A H 0.3420 0.2396 0.5867 0.120 Uiso 1 1 calc GR . . . .
H18B H 0.2272 0.2335 0.5875 0.120 Uiso 1 1 calc GR . . . .
H18C H 0.2750 0.2744 0.6210 0.120 Uiso 1 1 calc GR . . . .
C43 C 0.8172(6) 0.5633(4) 0.8601(5) 0.059(2) Uani 1 1 d . U . . .
B2 B 0.6967(7) 0.4664(3) 0.5875(4) 0.0341(18) Uani 1 1 d . U . . .
C02B C 0.9676(13) 0.3232(7) 0.9691(10) 0.074(5) Uani 0.646(12) 1 d D U P A 1
H02A H 1.0227 0.3110 0.9459 0.111 Uiso 0.646(12) 1 calc GR . P A 1
H02B H 0.9812 0.3231 1.0159 0.111 Uiso 0.646(12) 1 calc GR . P A 1
H02C H 0.9569 0.3525 0.9544 0.111 Uiso 0.646(12) 1 calc GR . P A 1
C36 C 0.1216(7) 0.3985(3) 0.7470(4) 0.056(2) Uani 1 1 d . U . . .
H36A H 0.0901 0.4233 0.7273 0.084 Uiso 1 1 calc GR . . . .
H36B H 0.0796 0.3735 0.7423 0.084 Uiso 1 1 calc GR . . . .
H36C H 0.1832 0.3931 0.7253 0.084 Uiso 1 1 calc GR . . . .
C47 C 0.7503(10) 0.6123(3) 0.6930(6) 0.081(3) Uani 1 1 d . U . . .
C69 C 0.8848(6) 0.2989(3) 0.9564(4) 0.057(2) Uani 1 1 d D U . . .
C67 C 0.9824(8) 0.2044(4) 0.7130(7) 0.095(4) Uani 1 1 d . U . . .
H67A H 0.9766 0.1863 0.7516 0.142 Uiso 1 1 calc GR . . . .
H67B H 1.0337 0.1933 0.6851 0.142 Uiso 1 1 calc GR . . . .
H67C H 0.9209 0.2044 0.6890 0.142 Uiso 1 1 calc GR . . . .
C17 C 0.2726(9) 0.2477(4) 0.4630(6) 0.097(4) Uani 1 1 d . U . . .
H17A H 0.2611 0.2634 0.4226 0.146 Uiso 1 1 calc GR . . . .
H17B H 0.2218 0.2262 0.4686 0.146 Uiso 1 1 calc GR . . . .
H17C H 0.3357 0.2335 0.4611 0.146 Uiso 1 1 calc GR . . . .
C66 C 1.1061(7) 0.2500(3) 0.7654(6) 0.073(3) Uani 1 1 d . U . . .
H66A H 1.1249 0.2794 0.7749 0.109 Uiso 1 1 calc GR . . . .
H66B H 1.1533 0.2372 0.7360 0.109 Uiso 1 1 calc GR . . . .
H66C H 1.1044 0.2336 0.8060 0.109 Uiso 1 1 calc GR . . . .
C68 C 1.0160(8) 0.2790(4) 0.6725(5) 0.074(3) Uani 1 1 d . U . . .
H68A H 0.9532 0.2807 0.6502 0.111 Uiso 1 1 calc GR . . . .
H68B H 1.0641 0.2672 0.6428 0.111 Uiso 1 1 calc GR . . . .
H68C H 1.0362 0.3075 0.6862 0.111 Uiso 1 1 calc GR . . . .
C16 C 0.1731(7) 0.3014(4) 0.5188(6) 0.083(3) Uani 1 1 d . U . . .
H16A H 0.1673 0.3198 0.5569 0.125 Uiso 1 1 calc GR . . . .
H16B H 0.1211 0.2802 0.5189 0.125 Uiso 1 1 calc GR . . . .
H16C H 0.1683 0.3187 0.4792 0.125 Uiso 1 1 calc GR . . . .
B1 B 0.4970(7) 0.3501(3) 0.9103(5) 0.042(2) Uani 1 1 d . U . . .
C51 C 0.8221(8) 0.5760(4) 0.9310(5) 0.080(3) Uani 1 1 d D U . . .
C02M C 0.7933(10) 0.3131(5) 0.9928(6) 0.054(4) Uani 0.646(12) 1 d D U P A 1
H02D H 0.7733 0.3413 0.9773 0.081 Uiso 0.646(12) 1 calc GR . P A 1
H02E H 0.8073 0.3145 1.0395 0.081 Uiso 0.646(12) 1 calc GR . P A 1
H02F H 0.7412 0.2926 0.9848 0.081 Uiso 0.646(12) 1 calc GR . P A 1
C50 C 0.6803(12) 0.5937(4) 0.6480(8) 0.127(5) Uani 1 1 d . U . . .
H50A H 0.7079 0.5682 0.6281 0.191 Uiso 1 1 calc GR . . . .
H50B H 0.6643 0.6145 0.6140 0.191 Uiso 1 1 calc GR . . . .
H50C H 0.6215 0.5861 0.6716 0.191 Uiso 1 1 calc GR . . . .
C48 C 0.7218(11) 0.6549(4) 0.7172(9) 0.129(5) Uani 1 1 d . U . . .
H48A H 0.6633 0.6524 0.7435 0.194 Uiso 1 1 calc GR . . . .
H48B H 0.7090 0.6738 0.6802 0.194 Uiso 1 1 calc GR . . . .
H48C H 0.7743 0.6668 0.7438 0.194 Uiso 1 1 calc GR . . . .
C02P C 0.9028(10) 0.2489(5) 0.9879(6) 0.053(4) Uani 0.646(12) 1 d D U P A 1
H02G H 0.8438 0.2320 0.9823 0.079 Uiso 0.646(12) 1 calc GR . P A 1
H02H H 0.9188 0.2511 1.0342 0.079 Uiso 0.646(12) 1 calc GR . P A 1
H02I H 0.9562 0.2350 0.9650 0.079 Uiso 0.646(12) 1 calc GR . P A 1
C49 C 0.8450(11) 0.6218(5) 0.6540(8) 0.125(5) Uani 1 1 d . U . . .
H49A H 0.9005 0.6219 0.6838 0.188 Uiso 1 1 calc GR . . . .
H49B H 0.8394 0.6496 0.6329 0.188 Uiso 1 1 calc GR . . . .
H49C H 0.8542 0.5997 0.6210 0.188 Uiso 1 1 calc GR . . . .
C54 C 0.763(2) 0.5522(9) 0.9702(10) 0.099(7) Uani 0.558(13) 1 d D U P B 1
H54A H 0.7012 0.5473 0.9481 0.149 Uiso 0.558(13) 1 calc GR . P B 1
H54B H 0.7521 0.5676 1.0109 0.149 Uiso 0.558(13) 1 calc GR . P B 1
H54C H 0.7942 0.5248 0.9797 0.149 Uiso 0.558(13) 1 calc GR . P B 1
C3AA C 0.9318(13) 0.5758(7) 0.9488(9) 0.083(6) Uani 0.558(13) 1 d D U P B 1
H3AA H 0.9580 0.5471 0.9427 0.124 Uiso 0.558(13) 1 calc GR . P B 1
H3AB H 0.9404 0.5843 0.9942 0.124 Uiso 0.558(13) 1 calc GR . P B 1
H3AC H 0.9661 0.5958 0.9206 0.124 Uiso 0.558(13) 1 calc GR . P B 1
C52 C 0.7981(16) 0.6271(7) 0.9383(11) 0.094(6) Uani 0.558(13) 1 d D U P B 1
H52A H 0.8434 0.6436 0.9118 0.141 Uiso 0.558(13) 1 calc GR . P B 1
H52B H 0.8049 0.6356 0.9840 0.141 Uiso 0.558(13) 1 calc GR . P B 1
H52C H 0.7318 0.6327 0.9235 0.141 Uiso 0.558(13) 1 calc GR . P B 1
C1A C 0.875(2) 0.6110(9) 0.9476(12) 0.076(6) Uani 0.442(13) 1 d D U P B 2
H1AA H 0.9441 0.6042 0.9457 0.114 Uiso 0.442(13) 1 calc GR . P B 2
H1AB H 0.8585 0.6199 0.9918 0.114 Uiso 0.442(13) 1 calc GR . P B 2
H1AC H 0.8605 0.6342 0.9173 0.114 Uiso 0.442(13) 1 calc GR . P B 2
C2A C 0.7106(17) 0.5797(10) 0.9555(13) 0.086(7) Uani 0.442(13) 1 d D U P B 2
H2AA H 0.6703 0.5914 0.9204 0.129 Uiso 0.442(13) 1 calc GR . P B 2
H2AB H 0.7077 0.5985 0.9934 0.129 Uiso 0.442(13) 1 calc GR . P B 2
H2AC H 0.6867 0.5514 0.9673 0.129 Uiso 0.442(13) 1 calc GR . P B 2
C53 C 0.849(2) 0.5346(8) 0.9813(12) 0.084(6) Uani 0.442(13) 1 d D U P B 2
H53A H 0.8079 0.5101 0.9701 0.125 Uiso 0.442(13) 1 calc GR . P B 2
H53B H 0.8369 0.5430 1.0264 0.125 Uiso 0.442(13) 1 calc GR . P B 2
H53C H 0.9170 0.5267 0.9764 0.125 Uiso 0.442(13) 1 calc GR . P B 2
C72 C 0.8569(18) 0.3528(7) 0.9674(12) 0.053(5) Uani 0.354(12) 1 d D U P A 2
H72A H 0.9023 0.3704 0.9427 0.080 Uiso 0.354(12) 1 calc GR . P A 2
H72B H 0.8620 0.3600 1.0136 0.080 Uiso 0.354(12) 1 calc GR . P A 2
H72C H 0.7908 0.3583 0.9520 0.080 Uiso 0.354(12) 1 calc GR . P A 2
C71 C 0.9951(15) 0.3039(10) 0.9734(16) 0.048(6) Uani 0.354(12) 1 d D U P A 2
H71A H 1.0272 0.2762 0.9699 0.071 Uiso 0.354(12) 1 calc GR . P A 2
H71B H 1.0022 0.3147 1.0179 0.071 Uiso 0.354(12) 1 calc GR . P A 2
H71C H 1.0248 0.3240 0.9431 0.071 Uiso 0.354(12) 1 calc GR . P A 2
C70 C 0.830(2) 0.2778(11) 1.0021(12) 0.067(7) Uani 0.354(12) 1 d D U P A 2
H70A H 0.7617 0.2831 0.9938 0.101 Uiso 0.354(12) 1 calc GR . P A 2
H70B H 0.8478 0.2882 1.0456 0.101 Uiso 0.354(12) 1 calc GR . P A 2
H70C H 0.8434 0.2472 0.9995 0.101 Uiso 0.354(12) 1 calc GR . P A 2

loop_
_atom_site_aniso_label
_atom_site_aniso_U_11
_atom_site_aniso_U_22
_atom_site_aniso_U_33
_atom_site_aniso_U_23
_atom_site_aniso_U_13
_atom_site_aniso_U_12
Pt1 0.02055(13) 0.02533(14) 0.01735(13) 0.00196(11) -0.00322(9) 0.00043(11)
Te2 0.0223(2) 0.0266(2) 0.0174(2) -0.00002(18) -0.00318(16) -0.00208(19)
Te1 0.0214(2) 0.0247(2) 0.0176(2) 0.00110(18) -0.00364(16) -0.00046(19)
Te4 0.0286(2) 0.0244(2) 0.0229(2) 0.00138(19) -0.00238(18) 0.0032(2)
Te3 0.0202(2) 0.0373(3) 0.0205(2) 0.0035(2) -0.00295(17) 0.0017(2)
F6 0.049(3) 0.037(2) 0.043(3) 0.0023(19) -0.014(2) -0.003(2)
F8 0.040(2) 0.061(3) 0.038(3) 0.012(2) -0.0031(19) -0.012(2)
F4 0.046(3) 0.055(3) 0.073(4) -0.010(3) -0.012(2) 0.010(2)
F7 0.049(3) 0.061(3) 0.033(2) 0.017(2) -0.015(2) -0.007(2)
O1 0.026(2) 0.029(3) 0.022(2) -0.0015(19) -0.0088(18) 0.002(2)
F5 0.042(3) 0.055(3) 0.029(2) 0.004(2) -0.0028(18) -0.010(2)
O3 0.025(2) 0.030(3) 0.034(3) -0.001(2) 0.003(2) 0.003(2)
O4 0.025(2) 0.028(3) 0.036(3) 0.005(2) -0.011(2) -0.004(2)
O2 0.022(2) 0.054(3) 0.017(2) -0.002(2) -0.0058(18) 0.004(2)
F1 0.072(3) 0.042(3) 0.049(3) 0.004(2) 0.006(2) 0.008(2)
F3 0.049(3) 0.033(3) 0.043(2) 0.004(2) -0.008(2) 0.008(2)
N1 0.023(3) 0.029(3) 0.017(2) -0.002(2) -0.004(2) 0.001(2)
N3 0.021(3) 0.036(3) 0.020(3) -0.001(2) -0.003(2) 0.005(2)
N2 0.023(3) 0.036(3) 0.019(3) 0.002(2) -0.0060(19) -0.003(2)
C23 0.021(3) 0.031(3) 0.016(3) -0.001(2) 0.000(2) 0.001(2)
F2 0.091(4) 0.033(3) 0.063(3) 0.010(2) -0.005(3) 0.005(3)
C39 0.019(3) 0.038(3) 0.028(3) 0.005(3) -0.006(2) 0.007(3)
C19 0.023(3) 0.022(3) 0.019(3) -0.002(2) -0.001(2) -0.003(2)
C20 0.021(3) 0.032(4) 0.016(3) -0.003(3) 0.000(2) -0.001(3)
C2 0.033(4) 0.035(3) 0.019(3) 0.001(2) -0.003(3) 0.000(3)
C28 0.024(3) 0.033(3) 0.026(4) 0.003(3) -0.002(3) 0.000(3)
C41 0.019(3) 0.041(3) 0.036(3) -0.009(3) 0.001(3) -0.012(3)
C21 0.028(3) 0.032(4) 0.021(3) -0.002(3) -0.003(2) -0.001(3)
N4 0.031(3) 0.024(3) 0.022(3) -0.005(2) -0.006(2) 0.000(2)
C29 0.038(4) 0.050(4) 0.039(4) 0.009(3) -0.007(3) 0.015(3)
C24 0.026(3) 0.033(3) 0.020(3) 0.002(3) -0.001(2) 0.002(3)
C59 0.029(3) 0.025(4) 0.039(3) 0.011(3) -0.007(2) -0.001(3)
C3 0.023(3) 0.028(3) 0.018(3) 0.003(2) -0.005(2) 0.003(3)
C1 0.021(3) 0.037(3) 0.019(3) -0.001(2) -0.006(2) 0.000(3)
C22 0.037(4) 0.051(5) 0.016(3) 0.000(3) -0.004(3) 0.010(4)
C6 0.030(3) 0.025(3) 0.026(3) 0.002(3) -0.002(3) -0.004(3)
C37 0.022(3) 0.036(3) 0.026(3) -0.001(2) -0.005(3) -0.002(3)
C38 0.025(3) 0.036(3) 0.028(3) 0.005(3) -0.004(3) 0.003(3)
C58 0.044(4) 0.048(5) 0.020(4) 0.010(3) -0.002(3) -0.009(3)
C55 0.035(3) 0.027(4) 0.031(4) 0.005(3) -0.006(3) 0.003(3)
C4 0.063(5) 0.028(3) 0.016(3) 0.001(3) -0.009(3) -0.005(3)
C5 0.031(3) 0.032(3) 0.017(3) 0.002(2) -0.006(2) -0.002(3)
C10 0.035(4) 0.040(4) 0.021(3) -0.003(3) 0.000(3) -0.012(3)
C25 0.026(3) 0.049(4) 0.024(3) 0.003(3) -0.005(3) 0.008(3)
C60 0.036(4) 0.037(4) 0.033(3) 0.009(3) -0.008(3) -0.001(3)
C26 0.027(3) 0.047(4) 0.034(4) 0.003(3) -0.006(3) 0.004(3)
C46 0.028(4) 0.044(4) 0.050(4) -0.003(3) -0.002(3) -0.011(3)
C9 0.044(4) 0.040(4) 0.031(4) -0.007(3) 0.002(3) -0.012(3)
C64 0.036(3) 0.022(4) 0.050(4) 0.005(3) -0.002(3) 0.002(3)
C40 0.046(5) 0.038(5) 0.037(4) 0.002(3) 0.014(3) 0.000(4)
C27 0.022(3) 0.042(3) 0.028(4) 0.001(3) -0.002(3) -0.001(2)
C8 0.051(4) 0.034(4) 0.033(4) -0.010(3) 0.002(3) -0.011(3)
C57 0.033(3) 0.022(3) 0.033(4) 0.003(3) -0.006(3) -0.001(3)
C7 0.036(3) 0.029(3) 0.030(3) 0.000(3) -0.001(3) -0.002(3)
C13 0.047(5) 0.037(4) 0.055(5) -0.008(3) -0.002(4) 0.005(3)
C56 0.039(3) 0.023(4) 0.033(4) 0.010(3) -0.008(3) 0.001(3)
C42 0.028(4) 0.075(5) 0.041(4) -0.021(3) 0.004(3) -0.017(4)
C30 0.047(5) 0.061(6) 0.066(5) 0.020(4) -0.003(4) 0.015(4)
C34 0.049(5) 0.037(4) 0.092(7) 0.005(4) -0.023(5) -0.013(4)
C11 0.038(4) 0.028(4) 0.044(4) -0.004(3) 0.006(3) -0.003(3)
C62 0.030(4) 0.039(5) 0.058(4) 0.002(3) -0.009(3) 0.000(3)
C33 0.030(4) 0.048(4) 0.062(5) 0.004(3) -0.015(3) -0.009(3)
C63 0.035(3) 0.029(4) 0.055(4) 0.002(3) -0.005(3) 0.004(3)
C15 0.057(5) 0.060(5) 0.059(5) -0.016(4) 0.011(4) -0.034(4)
C61 0.040(4) 0.049(5) 0.040(3) 0.009(3) -0.012(3) 0.000(3)
C32 0.037(4) 0.059(6) 0.061(6) 0.011(4) -0.013(4) 0.015(4)
C45 0.042(5) 0.043(4) 0.085(5) -0.012(3) -0.001(4) -0.005(3)
C65 0.033(4) 0.061(5) 0.076(5) -0.010(4) 0.002(3) 0.004(4)
C14 0.053(5) 0.043(5) 0.039(4) -0.005(3) 0.011(3) -0.003(4)
C35 0.034(4) 0.066(6) 0.063(5) 0.014(5) -0.005(4) -0.009(4)
C31 0.056(6) 0.050(5) 0.064(5) -0.005(4) -0.012(4) 0.026(4)
C44 0.042(5) 0.069(5) 0.084(5) -0.026(4) 0.008(4) -0.016(4)
C12 0.039(4) 0.039(4) 0.072(6) -0.015(4) 0.012(4) -0.003(3)
C18 0.080(7) 0.067(6) 0.093(6) -0.005(5) 0.017(5) -0.035(5)
C43 0.035(4) 0.081(5) 0.060(4) -0.035(3) 0.015(3) -0.022(4)
B2 0.039(4) 0.039(4) 0.024(3) 0.008(3) -0.008(3) -0.007(3)
C02B 0.070(8) 0.101(11) 0.051(9) 0.003(9) -0.017(7) -0.031(8)
C36 0.048(5) 0.053(6) 0.067(5) -0.009(4) -0.011(4) -0.012(4)
C47 0.100(7) 0.034(5) 0.110(7) 0.000(4) -0.022(5) 0.002(5)
C69 0.045(4) 0.081(6) 0.043(4) 0.007(3) -0.019(3) -0.006(4)
C67 0.061(7) 0.076(6) 0.148(11) -0.045(6) 0.017(7) 0.001(5)
C17 0.088(8) 0.103(8) 0.101(7) -0.051(6) 0.033(6) -0.065(6)
C66 0.044(5) 0.058(6) 0.116(8) -0.017(6) -0.008(5) 0.011(4)
C68 0.059(6) 0.081(7) 0.081(6) -0.009(5) 0.012(5) 0.011(5)
C16 0.053(5) 0.090(7) 0.107(9) -0.022(6) 0.004(5) -0.035(5)
B1 0.043(4) 0.032(4) 0.052(4) 0.007(3) -0.009(3) 0.011(3)
C51 0.077(6) 0.102(7) 0.061(5) -0.046(4) 0.016(4) -0.029(5)
C02M 0.058(6) 0.068(9) 0.036(6) 0.008(6) -0.015(5) -0.005(6)
C50 0.156(10) 0.051(7) 0.173(11) 0.013(7) -0.080(9) 0.002(7)
C48 0.138(11) 0.046(6) 0.203(13) -0.015(7) -0.020(9) 0.009(6)
C02P 0.042(7) 0.080(7) 0.037(7) 0.016(5) -0.017(6) -0.004(5)
C49 0.126(9) 0.096(10) 0.153(11) 0.043(8) -0.010(7) 0.010(7)
C54 0.108(13) 0.123(13) 0.068(9) -0.052(8) 0.030(9) -0.052(11)
C3AA 0.080(8) 0.117(14) 0.051(9) -0.050(9) 0.014(6) -0.034(7)
C52 0.083(12) 0.102(8) 0.098(14) -0.055(7) 0.031(10) -0.032(7)
C1A 0.074(13) 0.098(10) 0.056(11) -0.035(8) 0.001(9) -0.023(9)
C2A 0.076(9) 0.117(17) 0.067(13) -0.041(11) 0.023(7) -0.026(8)
C53 0.087(14) 0.105(11) 0.059(10) -0.041(8) 0.011(9) -0.019(9)
C72 0.043(11) 0.078(8) 0.038(11) 0.007(7) -0.009(9) -0.005(7)
C71 0.043(7) 0.066(14) 0.033(11) -0.008(10) -0.017(6) 0.002(7)
C70 0.057(11) 0.093(14) 0.051(9) 0.013(9) -0.012(8) -0.012(10)

loop_
_atom_type_symbol
_atom_type_description
_atom_type_scat_dispersion_real
_atom_type_scat_dispersion_imag
_atom_type_scat_source
C C 0.0033 0.0016 'International Tables Vol C Tables 4.2.6.8 and 6.1.1.4'
H H 0.0000 0.0000 'International Tables Vol C Tables 4.2.6.8 and 6.1.1.4'
B B 0.0013 0.0007 'International Tables Vol C Tables 4.2.6.8 and 6.1.1.4'
F F 0.0171 0.0103 'International Tables Vol C Tables 4.2.6.8 and 6.1.1.4'
N N 0.0061 0.0033 'International Tables Vol C Tables 4.2.6.8 and 6.1.1.4'
O O 0.0106 0.0060 'International Tables Vol C Tables 4.2.6.8 and 6.1.1.4'
Pt Pt -1.7033 8.3905 'International Tables Vol C Tables 4.2.6.8 and 6.1.1.4'
Te Te -0.5308 1.6751 'International Tables Vol C Tables 4.2.6.8 and 6.1.1.4'

loop_
_geom_angle_atom_site_label_1
_geom_angle_atom_site_label_2
_geom_angle_atom_site_label_3
_geom_angle
Te1 Pt1 Te2 90.403(16)
Te4 Pt1 Te2 175.687(18)
Te4 Pt1 Te1 90.447(17)
Te3 Pt1 Te2 89.521(17)
Te3 Pt1 Te1 175.794(18)
Te3 Pt1 Te4 89.941(17)
O1 Te2 Pt1 96.91(12)
O1 Te2 N2 163.80(19)
N2 Te2 Pt1 83.90(15)
C19 Te2 Pt1 106.71(17)
C19 Te2 O1 89.0(2)
C19 Te2 N2 75.3(2)
O4 Te1 Pt1 97.37(12)
O4 Te1 N1 164.69(19)
N1 Te1 Pt1 84.33(14)
C1 Te1 Pt1 107.45(18)
C1 Te1 O4 89.1(2)
C1 Te1 N1 75.9(2)
O3 Te4 Pt1 97.79(13)
O3 Te4 N4 164.34(19)
N4 Te4 Pt1 84.24(14)
C55 Te4 Pt1 104.5(2)
C55 Te4 O3 89.3(2)
C55 Te4 N4 75.2(2)
O2 Te3 Pt1 96.91(12)
O2 Te3 N3 168.1(2)
N3 Te3 Pt1 85.27(14)
C37 Te3 Pt1 105.03(18)
C37 Te3 O2 93.4(2)
C37 Te3 N3 74.8(2)
N1 O1 Te2 111.8(3)
N3 O3 Te4 110.3(3)
N4 O4 Te1 109.8(3)
N2 O2 Te3 110.8(3)
O1 N1 Te1 123.2(4)
C3 N1 Te1 117.3(4)
C3 N1 O1 119.4(6)
O3 N3 Te3 120.2(4)
C39 N3 Te3 116.8(5)
C39 N3 O3 122.4(6)
O2 N2 Te2 122.2(4)
C21 N2 Te2 116.7(5)
C21 N2 O2 121.0(5)
C28 C23 C19 117.3(6)
C24 C23 C19 122.5(6)
C24 C23 C28 120.2(6)
N3 C39 C38 111.6(6)
N3 C39 C40 123.2(7)
C38 C39 C40 124.7(7)
C23 C19 Te2 120.8(4)
C20 C19 Te2 113.2(5)
C20 C19 C23 125.6(6)
C19 C20 C21 121.8(6)
C1 C2 C3 122.8(6)
C23 C28 C27 119.9(7)
C46 C41 C37 116.7(7)
C42 C41 C37 123.8(8)
C42 C41 C46 119.3(8)
N2 C21 C20 112.2(6)
N2 C21 C22 123.2(6)
C20 C21 C22 124.5(6)
O4 N4 Te4 122.1(4)
C57 N4 Te4 116.5(5)
C57 N4 O4 121.3(6)
C25 C29 C30 109.5(7)
C25 C29 C31 108.6(6)
C30 C29 C31 108.8(8)
C32 C29 C25 113.0(7)
C32 C29 C30 107.8(7)
C32 C29 C31 109.0(7)
C23 C24 C25 121.5(7)
C60 C59 C55 118.4(7)
C64 C59 C55 122.2(7)
C64 C59 C60 119.3(7)
N1 C3 C2 111.7(6)
N1 C3 C4 123.7(6)
C2 C3 C4 124.6(6)
C2 C1 Te1 111.6(5)
C2 C1 C5 125.3(6)
C5 C1 Te1 123.1(5)
C7 C6 C5 121.3(7)
C41 C37 Te3 123.0(5)
C38 C37 Te3 112.2(5)
C38 C37 C41 123.9(7)
C37 C38 C39 122.2(7)
C59 C55 Te4 122.1(5)
C56 C55 Te4 112.2(5)
C56 C55 C59 125.6(7)
C6 C5 C1 117.3(6)
C10 C5 C1 122.9(6)
C10 C5 C6 119.8(7)
C5 C10 C9 121.7(7)
C24 C25 C29 119.6(7)
C26 C25 C29 122.3(7)
C26 C25 C24 118.1(7)
C61 C60 C59 121.0(8)
C25 C26 C27 121.9(7)
C45 C46 C41 120.8(8)
C10 C9 C8 117.3(7)
C10 C9 C15 120.5(7)
C8 C9 C15 121.9(7)
C63 C64 C59 121.3(8)
C28 C27 C26 118.3(7)
C28 C27 C33 121.5(7)
C26 C27 C33 120.1(7)
C9 C8 C7 122.7(7)
N4 C57 C58 123.2(7)
N4 C57 C56 112.5(6)
C56 C57 C58 124.2(6)
C6 C7 C8 117.1(7)
C6 C7 C11 122.5(7)
C8 C7 C11 120.4(7)
C55 C56 C57 122.5(7)
C43 C42 C41 120.1(9)
C7 C11 C14 107.8(6)
C13 C11 C7 109.5(7)
C13 C11 C14 109.0(7)
C12 C11 C7 112.8(6)
C12 C11 C13 107.9(7)
C12 C11 C14 109.7(7)
C61 C62 C63 124.7(7)
C27 C33 C35 109.3(7)
C34 C33 C27 112.1(6)
C34 C33 C35 108.2(8)
C36 C33 C27 109.0(7)
C36 C33 C34 108.8(8)
C36 C33 C35 109.3(7)
C64 C63 C62 116.8(8)
C64 C63 C65 119.3(8)
C62 C63 C65 123.9(8)
C18 C15 C9 109.3(8)
C18 C15 C17 110.5(10)
C18 C15 C16 108.4(9)
C17 C15 C9 112.8(7)
C17 C15 C16 107.0(9)
C16 C15 C9 108.9(8)
C60 C61 C62 116.8(8)
C60 C61 C69 121.5(8)
C62 C61 C69 121.7(7)
C46 C45 C47 119.4(9)
C44 C45 C46 117.6(10)
C44 C45 C47 123.0(9)
C63 C65 C68 109.3(8)
C67 C65 C63 108.7(8)
C67 C65 C68 110.2(10)
C66 C65 C63 113.8(8)
C66 C65 C67 109.5(9)
C66 C65 C68 105.3(8)
C45 C44 C43 124.2(10)
C42 C43 C51 119.3(10)
C44 C43 C42 117.9(9)
C44 C43 C51 122.8(10)
F6 B2 F8 110.7(7)
F6 B2 F7 110.0(7)
F6 B2 F5 109.7(6)
F8 B2 F7 108.7(6)
F5 B2 F8 109.7(6)
F5 B2 F7 108.0(7)
C45 C47 C49 104.6(10)
C50 C47 C45 112.1(9)
C50 C47 C48 113.4(12)
C50 C47 C49 107.7(13)
C48 C47 C45 114.9(11)
C48 C47 C49 103.0(11)
C61 C69 C02M 113.0(8)
C61 C69 C02P 102.9(8)
C61 C69 C72 105.4(10)
C61 C69 C71 113.1(13)
C02B C69 C61 114.5(11)
C02B C69 C02M 115.1(13)
C02B C69 C02P 108.2(11)
C02M C69 C02P 101.4(9)
C71 C69 C72 95.1(15)
C70 C69 C61 119.0(14)
C70 C69 C72 104.8(18)
C70 C69 C71 115.4(18)
F4 B1 F2 108.8(7)
F1 B1 F4 110.4(8)
F1 B1 F3 110.7(7)
F1 B1 F2 109.9(8)
F3 B1 F4 108.4(8)
F3 B1 F2 108.6(7)
C43 C51 C3AA 105.1(9)
C43 C51 C52 109.7(12)
C43 C51 C2A 106.3(12)
C43 C51 C53 113.2(11)
C54 C51 C43 113.7(12)
C54 C51 C3AA 116.2(17)
C54 C51 C52 110.8(16)
C3AA C51 C52 100.3(11)
C1A C51 C43 118.3(13)
C1A C51 C2A 111.8(17)
C1A C51 C53 110.5(17)
C2A C51 C53 93.9(13)

loop_
_geom_bond_atom_site_label_1
_geom_bond_atom_site_label_2
_geom_bond_distance
Pt1 Te2 2.6052(5)
Pt1 Te1 2.6031(5)
Pt1 Te4 2.5947(5)
Pt1 Te3 2.5902(5)
Te2 O1 2.144(4)
Te2 N2 2.230(5)
Te2 C19 2.137(6)
Te1 O4 2.171(5)
Te1 N1 2.209(6)
Te1 C1 2.149(6)
Te4 O3 2.179(5)
Te4 N4 2.218(6)
Te4 C55 2.146(7)
Te3 O2 2.176(5)
Te3 N3 2.226(5)
Te3 C37 2.148(7)
F6 B2 1.379(10)
F8 B2 1.404(10)
F4 B1 1.399(11)
F7 B2 1.412(9)
O1 N1 1.369(7)
F5 B2 1.391(10)
O3 N3 1.372(7)
O4 N4 1.371(7)
O2 N2 1.359(7)
F1 B1 1.390(11)
F3 B1 1.394(10)
N1 C3 1.305(8)
N3 C39 1.284(9)
N2 C21 1.305(8)
C23 C19 1.495(9)
C23 C28 1.404(10)
C23 C24 1.381(9)
F2 B1 1.413(10)
C39 C38 1.471(10)
C39 C40 1.491(10)
C19 C20 1.345(9)
C20 C21 1.466(9)
C2 C3 1.468(10)
C2 C1 1.350(10)
C28 C27 1.408(10)
C41 C37 1.477(10)
C41 C46 1.416(11)
C41 C42 1.415(10)
C21 C22 1.486(9)
N4 C57 1.293(9)
C29 C25 1.537(11)
C29 C30 1.547(12)
C29 C32 1.535(11)
C29 C31 1.553(12)
C24 C25 1.397(9)
C59 C55 1.489(10)
C59 C60 1.414(10)
C59 C64 1.409(10)
C3 C4 1.484(9)
C1 C5 1.471(10)
C6 C5 1.398(10)
C6 C7 1.396(10)
C37 C38 1.333(10)
C58 C57 1.488(10)
C55 C56 1.333(10)
C5 C10 1.380(10)
C10 C9 1.397(10)
C25 C26 1.396(11)
C60 C61 1.388(11)
C26 C27 1.411(10)
C46 C45 1.402(12)
C9 C8 1.403(11)
C9 C15 1.548(11)
C64 C63 1.382(11)
C27 C33 1.547(11)
C8 C7 1.415(10)
C57 C56 1.452(10)
C7 C11 1.534(10)
C13 C11 1.530(11)
C42 C43 1.412(13)
C34 C33 1.546(12)
C11 C14 1.559(11)
C11 C12 1.520(11)
C62 C63 1.400(11)
C62 C61 1.397(11)
C33 C35 1.548(12)
C33 C36 1.541(12)
C63 C65 1.528(12)
C15 C18 1.528(15)
C15 C17 1.533(13)
C15 C16 1.534(15)
C61 C69 1.531(12)
C45 C44 1.385(14)
C45 C47 1.547(15)
C65 C67 1.516(14)
C65 C66 1.513(13)
C65 C68 1.571(14)
C44 C43 1.386(15)
C43 C51 1.514(13)
C02B C69 1.398(16)
C47 C50 1.457(16)
C47 C48 1.484(16)
C47 C49 1.569(18)
C69 C02M 1.542(15)
C69 C02P 1.717(14)
C69 C72 1.753(19)
C69 C71 1.570(19)
C69 C70 1.378(19)
C51 C54 1.370(18)
C51 C3AA 1.56(2)
C51 C52 1.65(2)
C51 C1A 1.366(19)
C51 C2A 1.63(2)
C51 C53 1.70(3)

loop_
_smtbx_masks_void_nr
_smtbx_masks_void_average_x
_smtbx_masks_void_average_y
_smtbx_masks_void_average_z
_smtbx_masks_void_volume
_smtbx_masks_void_count_electrons
1 0.000 0.000 0.000 821.3 190.6
2 0.000 0.500 0.500 821.3 190.6
3 0.097 0.556 0.037 7.2 0.0
4 0.097 0.944 0.537 7.2 0.0
5 0.208 0.179 0.194 7.2 0.0
6 0.208 0.321 0.694 7.2 0.0
7 0.792 0.679 0.306 7.2 0.0
8 0.792 0.821 0.806 7.2 0.0
9 0.903 0.056 0.463 7.2 0.0
10 0.903 0.444 0.963 7.2 0.0
